data_4327390
loop_
_publ_author_name
'Cheng-Yong Su'
'Mark D. Smith'
'Andrea M. Goforth'
'Hans-Conrad zur Loye'

_publ_section_title
;
 A Three-Dimensional, Noninterpenetrating Metal-Organic Framework with the
 Moganite Topology: A Simple (42.62.82)(4.64.8)2 Net Containing Two Kinds
 of Topologically Nonequivalent Points
;
_journal_name_full 'Inorganic Chemistry'
_journal_page_first 6881
_journal_page_last 6883
_journal_paper_doi 10.1021/ic048812+
_journal_volume 43
_journal_year 2004
_chemical_formula_sum 'C54 H58 Cu3 N12 O26 S6'
_chemical_formula_weight 1674.10
_chemical_name_systematic
; 
 ? 
;
_space_group_IT_number 15
_symmetry_cell_setting monoclinic
_symmetry_space_group_name_Hall '-C 2yc'
_symmetry_space_group_name_H-M 'C 1 2/c 1'
_atom_sites_solution_hydrogens geom
_atom_sites_solution_primary direct
_atom_sites_solution_secondary difmap
_audit_creation_method SHELXL-97
_cell_angle_alpha 90.00
_cell_angle_beta 95.7400(10)
_cell_angle_gamma 90.00
_cell_formula_units_Z 4
_cell_length_a 24.9202(10)
_cell_length_b 18.7433(7)
_cell_length_c 14.6524(6)
_cell_measurement_reflns_used 9256
_cell_measurement_temperature 150.0(2)
_cell_measurement_theta_max 25.016
_cell_measurement_theta_min 2.584
_cell_volume 6809.6(5)
_computing_cell_refinement 'SAINT+ NT V6.02a (Bruker, 1998)'
_computing_data_collection 'SMART NT V5.625 (Bruker, 2000)'
_computing_data_reduction 'SAINT+ NT V6.02a'
_computing_molecular_graphics 'SHELXTL V5.1 (Sheldrick, 1997)'
_computing_publication_material 'SHELXTL V5.1'
_computing_structure_refinement 'SHELXL-97 (Sheldrick, 1997)'
_computing_structure_solution 'SHELXS-97 (Sheldrick, 1990)'
_diffrn_ambient_temperature 150.0(2)
_diffrn_measured_fraction_theta_full 1.000
_diffrn_measured_fraction_theta_max 1.000
_diffrn_measurement_device_type 'Bruker SMART APEX CCD diffractometer'
_diffrn_measurement_method 'omega scans'
_diffrn_radiation_monochromator graphite
_diffrn_radiation_source 'sealed tube'
_diffrn_radiation_type MoK\a
_diffrn_radiation_wavelength 0.71073
_diffrn_reflns_av_R_equivalents 0.0561
_diffrn_reflns_av_sigmaI/netI 0.0570
_diffrn_reflns_limit_h_max 29
_diffrn_reflns_limit_h_min -29
_diffrn_reflns_limit_k_max 22
_diffrn_reflns_limit_k_min -20
_diffrn_reflns_limit_l_max 17
_diffrn_reflns_limit_l_min -13
_diffrn_reflns_number 23927
_diffrn_reflns_theta_full 25.04
_diffrn_reflns_theta_max 25.04
_diffrn_reflns_theta_min 1.36
_diffrn_standards_decay_% <1
_exptl_absorpt_coefficient_mu 1.202
_exptl_absorpt_correction_type none
_exptl_crystal_colour aquamarine
_exptl_crystal_density_diffrn 1.633
_exptl_crystal_description plate
_exptl_crystal_F_000 3428
_exptl_crystal_size_max 0.32
_exptl_crystal_size_mid 0.16
_exptl_crystal_size_min 0.06
_refine_diff_density_max 0.525
_refine_diff_density_min -0.238
_refine_diff_density_rms 0.077
_refine_ls_extinction_method none
_refine_ls_goodness_of_fit_ref 1.012
_refine_ls_hydrogen_treatment mixed
_refine_ls_matrix_type full
_refine_ls_number_parameters 484
_refine_ls_number_reflns 6046
_refine_ls_number_restraints 3
_refine_ls_restrained_S_all 1.012
_refine_ls_R_factor_all 0.0567
_refine_ls_R_factor_gt 0.0415
_refine_ls_shift/su_max 0.000
_refine_ls_shift/su_mean 0.000
_refine_ls_structure_factor_coef Fsqd
_refine_ls_weighting_details 'calc w=1/[\s^2^(Fo^2^)+(0.0496P)^2^+0.0000P] where P=(Fo^2^+2Fc^2^)/3'
_refine_ls_weighting_scheme calc
_refine_ls_wR_factor_gt 0.1014
_refine_ls_wR_factor_ref 0.1057
_reflns_number_gt 4490
_reflns_number_total 6046
_reflns_threshold_expression >2sigma(I)
_cod_data_source_file ic0488122Bsi20040826_035032.cif
_cod_data_source_block cy0587t
_cod_database_code 4327390

loop_
_symmetry_equiv_pos_as_xyz
'x, y, z'
'-x, y, -z+1/2'
'x+1/2, y+1/2, z'
'-x+1/2, y+1/2, -z+1/2'
'-x, -y, -z'
'x, -y, z-1/2'
'-x+1/2, -y+1/2, -z'
'x+1/2, -y+1/2, z-1/2'

loop_
_atom_site_label
_atom_site_type_symbol
_atom_site_fract_x
_atom_site_fract_y
_atom_site_fract_z
_atom_site_U_iso_or_equiv
_atom_site_adp_type
_atom_site_occupancy
_atom_site_symmetry_multiplicity
_atom_site_calc_flag
_atom_site_refinement_flags
Cu1 Cu 0.301875(16) 0.05370(2) 0.47812(3) 0.03099(14) Uani 1 1 d .
Cu2 Cu 0.0000 0.14103(3) 0.2500 0.02672(16) Uani 1 2 d S
C1 C 0.36357(16) -0.0365(2) 0.3634(3) 0.0411(10) Uani 1 1 d .
C2 C 0.41122(14) 0.0099(2) 0.3933(3) 0.0393(10) Uani 1 1 d .
C3 C 0.45858(16) 0.0073(2) 0.3559(3) 0.0540(12) Uani 1 1 d .
H3 H 0.4670 -0.0259 0.3105 0.065 Uiso 1 1 calc R
C4 C 0.45213(15) 0.0981(2) 0.4715(3) 0.0396(10) Uani 1 1 d .
C5 C 0.46160(14) 0.1584(2) 0.5349(3) 0.0381(9) Uani 1 1 d .
C6 C 0.49813(16) 0.2113(2) 0.5194(3) 0.0480(11) Uani 1 1 d .
H6 H 0.5184 0.2084 0.4681 0.058 Uiso 1 1 calc R
C7 C 0.50510(16) 0.2684(2) 0.5786(3) 0.0463(10) Uani 1 1 d .
H7 H 0.5305 0.3042 0.5666 0.056 Uiso 1 1 calc R
C8 C 0.44257(14) 0.2246(2) 0.6675(3) 0.0408(10) Uani 1 1 d .
H8 H 0.4228 0.2292 0.7194 0.049 Uiso 1 1 calc R
C9 C 0.43331(14) 0.1656(2) 0.6123(3) 0.0396(10) Uani 1 1 d .
H9 H 0.4081 0.1302 0.6265 0.048 Uiso 1 1 calc R
N1 N 0.40820(12) 0.06089(17) 0.4605(2) 0.0362(8) Uani 1 1 d .
N2 N 0.47799(12) 0.27593(16) 0.6520(2) 0.0388(8) Uani 1 1 d .
O1 O 0.31920(10) -0.02249(13) 0.39390(16) 0.0370(6) Uani 1 1 d .
O2 O 0.37050(12) -0.08493(16) 0.30904(19) 0.0582(8) Uani 1 1 d .
S1 S 0.50093(4) 0.07181(7) 0.40158(8) 0.0608(4) Uani 1 1 d .
C10 C 0.30338(13) 0.1926(2) 0.5484(3) 0.0325(9) Uani 1 1 d .
C11 C 0.31623(12) 0.20127(18) 0.4518(2) 0.0291(8) Uani 1 1 d .
C12 C 0.33397(14) 0.2601(2) 0.4106(3) 0.0361(9) Uani 1 1 d .
H12 H 0.3406 0.3049 0.4398 0.043 Uiso 1 1 calc R
C13 C 0.32207(13) 0.15622(19) 0.3125(3) 0.0311(8) Uani 1 1 d .
C14 C 0.31815(13) 0.10657(18) 0.2347(2) 0.0298(8) Uani 1 1 d .
C15 C 0.27687(14) 0.05768(19) 0.2208(2) 0.0332(9) Uani 1 1 d .
H15 H 0.2506 0.0543 0.2634 0.040 Uiso 1 1 calc R
C16 C 0.27366(13) 0.01408(18) 0.1458(2) 0.0300(8) Uani 1 1 d .
H16 H 0.2448 -0.0191 0.1374 0.036 Uiso 1 1 calc R
C17 C 0.34963(14) 0.0637(2) 0.0969(3) 0.0401(10) Uani 1 1 d .
H17 H 0.3751 0.0662 0.0529 0.048 Uiso 1 1 calc R
C18 C 0.35572(14) 0.1090(2) 0.1708(3) 0.0371(9) Uani 1 1 d .
H18 H 0.3851 0.1414 0.1782 0.045 Uiso 1 1 calc R
N3 N 0.30949(10) 0.14200(15) 0.3961(2) 0.0281(7) Uani 1 1 d .
N4 N 0.30923(11) 0.01608(15) 0.0839(2) 0.0306(7) Uani 1 1 d .
O3 O 0.29199(9) 0.12862(13) 0.56958(16) 0.0358(6) Uani 1 1 d .
O4 O 0.30464(10) 0.24438(13) 0.60009(17) 0.0389(6) Uani 1 1 d .
S2 S 0.34284(4) 0.24281(5) 0.29937(7) 0.0401(3) Uani 1 1 d .
C19 C -0.08816(14) 0.0716(2) 0.3129(2) 0.0356(9) Uani 1 1 d .
C20 C -0.04343(14) 0.0222(2) 0.3491(2) 0.0325(9) Uani 1 1 d .
C21 C -0.04822(15) -0.0456(2) 0.3790(2) 0.0410(10) Uani 1 1 d .
H21 H -0.0814 -0.0704 0.3802 0.049 Uiso 1 1 calc R
C22 C 0.04349(14) -0.0003(2) 0.3874(2) 0.0342(9) Uani 1 1 d .
C23 C 0.10190(13) 0.0106(2) 0.4063(2) 0.0317(8) Uani 1 1 d .
C24 C 0.13717(15) -0.0464(2) 0.4206(3) 0.0410(10) Uani 1 1 d .
H24 H 0.1240 -0.0940 0.4187 0.049 Uiso 1 1 calc R
C25 C 0.19198(15) -0.0330(2) 0.4378(3) 0.0416(10) Uani 1 1 d .
H25 H 0.2158 -0.0726 0.4466 0.050 Uiso 1 1 calc R
C26 C 0.17869(13) 0.08698(19) 0.4296(2) 0.0310(8) Uani 1 1 d .
H26 H 0.1929 0.1340 0.4331 0.037 Uiso 1 1 calc R
C27 C 0.12342(13) 0.0788(2) 0.4112(2) 0.0322(9) Uani 1 1 d .
H27 H 0.1006 0.1193 0.4021 0.039 Uiso 1 1 calc R
N5 N 0.00852(11) 0.04778(16) 0.3540(2) 0.0326(7) Uani 1 1 d .
N6 N 0.21308(11) 0.03244(15) 0.44273(19) 0.0316(7) Uani 1 1 d .
O5 O -0.07324(8) 0.13125(13) 0.28170(16) 0.0329(6) Uani 1 1 d .
O6 O -0.13585(9) 0.05342(15) 0.31527(18) 0.0458(7) Uani 1 1 d .
S3 S 0.01366(4) -0.07982(6) 0.41403(7) 0.0453(3) Uani 1 1 d .
O11 O 0.16295(12) 0.90674(17) 0.1924(3) 0.0680(10) Uani 1 1 d D
H11A H 0.1591(13) 0.9506(10) 0.195(3) 0.044(13) Uiso 1 1 d D
H11B H 0.1936(9) 0.9004(17) 0.218(2) 0.041(12) Uiso 1 1 d D
O12 O 0.26387(11) 0.85963(18) 0.2654(2) 0.0681(10) Uani 1 1 d .
O13 O 0.37523(14) 0.77835(19) 0.3866(2) 0.0824(11) Uani 1 1 d .
O14A O 0.19424(11) 0.18881(16) 0.2226(2) 0.0520(10) Uani 0.946(6) 1 d P
O14B O 0.1699(15) 0.187(2) 0.120(3) 0.024(13) Uiso 0.054(6) 1 d P
O15 O 0.27116(14) 0.2692(2) 0.0960(3) 0.0979(13) Uani 1 1 d .
O16 O 0.38133(12) 0.26806(17) 0.0659(2) 0.0649(9) Uani 1 1 d .
O17 O 0.4382(6) 0.3172(9) 0.2162(11) 0.099(5) Uani 0.25 1 d P
O18 O 0.5000 0.2636(7) 0.2500 0.134(5) Uani 0.50 2 d SP
O19 O 0.5362(3) 0.2244(4) 0.3065(4) 0.0668(18) Uani 0.50 1 d P

loop_
_atom_site_aniso_label
_atom_site_aniso_U_11
_atom_site_aniso_U_22
_atom_site_aniso_U_33
_atom_site_aniso_U_23
_atom_site_aniso_U_13
_atom_site_aniso_U_12
Cu1 0.0311(2) 0.0304(3) 0.0312(3) -0.0005(2) 0.00207(19) 0.00386(18)
Cu2 0.0207(3) 0.0244(3) 0.0348(4) 0.000 0.0016(3) 0.000
C1 0.053(2) 0.039(3) 0.030(2) 0.0006(18) 0.0004(19) 0.0200(19)
C2 0.038(2) 0.052(3) 0.027(2) -0.0013(18) 0.0015(17) 0.0189(19)
C3 0.046(2) 0.072(3) 0.045(3) -0.015(2) 0.006(2) 0.016(2)
C4 0.033(2) 0.058(3) 0.028(2) 0.0037(19) 0.0043(17) 0.0165(19)
C5 0.0295(19) 0.050(3) 0.034(2) 0.0067(19) 0.0016(17) 0.0171(18)
C6 0.049(2) 0.063(3) 0.034(2) 0.006(2) 0.014(2) 0.009(2)
C7 0.049(2) 0.046(3) 0.046(3) 0.017(2) 0.014(2) 0.007(2)
C8 0.037(2) 0.043(3) 0.045(3) 0.003(2) 0.0150(18) 0.0106(18)
C9 0.0294(19) 0.047(3) 0.043(3) 0.006(2) 0.0073(18) 0.0082(17)
N1 0.0339(17) 0.048(2) 0.0261(18) 0.0035(14) 0.0008(14) 0.0151(15)
N2 0.0385(17) 0.0352(19) 0.045(2) 0.0108(15) 0.0144(16) 0.0125(14)
O1 0.0389(14) 0.0368(16) 0.0352(16) -0.0012(12) 0.0029(12) 0.0117(12)
O2 0.068(2) 0.058(2) 0.0481(19) -0.0164(16) 0.0055(16) 0.0211(16)
S1 0.0382(6) 0.0904(10) 0.0560(8) -0.0147(7) 0.0163(5) 0.0101(6)
C10 0.0221(17) 0.036(2) 0.039(2) -0.0035(18) 0.0016(16) 0.0069(15)
C11 0.0221(17) 0.029(2) 0.036(2) -0.0015(17) 0.0014(15) 0.0027(14)
C12 0.037(2) 0.034(2) 0.038(2) -0.0050(17) 0.0048(17) 0.0000(16)
C13 0.0267(18) 0.029(2) 0.037(2) -0.0005(17) -0.0002(16) 0.0060(15)
C14 0.0289(18) 0.027(2) 0.032(2) 0.0047(16) -0.0022(16) 0.0062(15)
C15 0.0307(19) 0.037(2) 0.032(2) 0.0019(17) 0.0033(16) 0.0028(16)
C16 0.0274(18) 0.030(2) 0.032(2) 0.0031(16) 0.0010(16) 0.0018(15)
C17 0.034(2) 0.050(3) 0.037(2) -0.0048(19) 0.0077(18) -0.0079(18)
C18 0.035(2) 0.036(2) 0.041(2) -0.0028(18) 0.0031(18) -0.0075(17)
N3 0.0209(14) 0.0304(17) 0.0324(18) -0.0011(14) 0.0000(13) 0.0049(12)
N4 0.0312(16) 0.0310(18) 0.0292(17) 0.0015(13) 0.0002(13) 0.0012(13)
O3 0.0389(14) 0.0314(16) 0.0380(16) -0.0022(12) 0.0084(12) 0.0016(11)
O4 0.0420(15) 0.0360(17) 0.0389(16) -0.0083(13) 0.0048(12) 0.0043(11)
S2 0.0485(6) 0.0332(6) 0.0390(6) 0.0003(4) 0.0058(5) -0.0031(4)
C19 0.032(2) 0.051(3) 0.024(2) -0.0105(18) 0.0054(16) -0.0085(18)
C20 0.036(2) 0.040(2) 0.023(2) -0.0053(16) 0.0083(16) -0.0101(17)
C21 0.036(2) 0.054(3) 0.032(2) 0.0040(19) 0.0008(17) -0.0131(19)
C22 0.037(2) 0.042(2) 0.024(2) -0.0110(17) 0.0041(17) -0.0059(17)
C23 0.0314(19) 0.041(2) 0.022(2) -0.0073(16) 0.0038(15) -0.0046(16)
C24 0.038(2) 0.037(2) 0.049(3) -0.0097(19) 0.0065(19) -0.0064(18)
C25 0.042(2) 0.034(2) 0.048(3) -0.0057(19) 0.0030(19) 0.0040(18)
C26 0.0335(19) 0.034(2) 0.025(2) -0.0065(16) -0.0016(16) -0.0019(16)
C27 0.0311(19) 0.039(2) 0.025(2) -0.0063(16) -0.0025(16) 0.0037(16)
N5 0.0294(16) 0.0388(19) 0.0309(18) -0.0110(14) 0.0086(14) -0.0108(14)
N6 0.0313(16) 0.0312(18) 0.0316(18) -0.0057(14) 0.0000(13) 0.0019(13)
O5 0.0218(12) 0.0417(16) 0.0352(15) -0.0015(12) 0.0032(11) -0.0044(11)
O6 0.0265(14) 0.063(2) 0.0487(18) -0.0070(14) 0.0086(12) -0.0160(13)
S3 0.0409(6) 0.0540(7) 0.0393(6) 0.0100(5) -0.0039(5) -0.0129(5)
O11 0.053(2) 0.045(2) 0.100(3) -0.0186(19) -0.0217(19) 0.0193(16)
O12 0.0407(16) 0.102(3) 0.061(2) 0.0271(19) -0.0012(15) -0.0047(16)
O13 0.085(2) 0.084(3) 0.073(2) -0.007(2) -0.018(2) 0.025(2)
O14A 0.0453(18) 0.051(2) 0.059(2) -0.0104(15) 0.0008(15) 0.0022(14)
O15 0.076(2) 0.123(3) 0.086(3) -0.036(2) -0.035(2) 0.032(2)
O16 0.071(2) 0.063(2) 0.059(2) 0.0084(16) -0.0061(17) -0.0113(16)
O17 0.072(9) 0.124(15) 0.105(13) 0.040(11) 0.030(9) -0.016(9)
O18 0.204(16) 0.087(10) 0.099(10) 0.000 -0.047(11) 0.000
O19 0.085(5) 0.065(5) 0.055(4) 0.001(3) 0.024(4) -0.010(4)

loop_
_atom_type_symbol
_atom_type_description
_atom_type_scat_dispersion_real
_atom_type_scat_dispersion_imag
_atom_type_scat_source
C C 0.0033 0.0016 'International Tables Vol C Tables 4.2.6.8 and 6.1.1.4'
H H 0.0000 0.0000 'International Tables Vol C Tables 4.2.6.8 and 6.1.1.4'
N N 0.0061 0.0033 'International Tables Vol C Tables 4.2.6.8 and 6.1.1.4'
O O 0.0106 0.0060 'International Tables Vol C Tables 4.2.6.8 and 6.1.1.4'
S S 0.1246 0.1234 'International Tables Vol C Tables 4.2.6.8 and 6.1.1.4'
Cu Cu 0.3201 1.2651 'International Tables Vol C Tables 4.2.6.8 and 6.1.1.4'

loop_
_geom_angle_atom_site_label_1
_geom_angle_atom_site_label_2
_geom_angle_atom_site_label_3
_geom_angle
_geom_angle_site_symmetry_1
_geom_angle_site_symmetry_3
O1 Cu1 O3 174.02(10) . .
O1 Cu1 N4 90.13(11) . 6_556
O3 Cu1 N4 87.01(11) . 6_556
O1 Cu1 N3 100.26(11) . .
O3 Cu1 N3 81.38(11) . .
N4 Cu1 N3 163.30(11) 6_556 .
O1 Cu1 N6 89.96(10) . .
O3 Cu1 N6 95.48(10) . .
N4 Cu1 N6 94.21(11) 6_556 .
N3 Cu1 N6 98.79(10) . .
O5 Cu2 O5 169.14(15) . 2
O5 Cu2 N2 95.28(11) . 7_556
O5 Cu2 N2 92.58(11) 2 7_556
O5 Cu2 N2 92.58(10) . 8_455
O5 Cu2 N2 95.28(11) 2 8_455
N2 Cu2 N2 87.30(16) 7_556 8_455
O5 Cu2 N5 93.43(10) . 2
O5 Cu2 N5 78.30(10) 2 2
N2 Cu2 N5 170.50(10) 7_556 2
N2 Cu2 N5 96.11(10) 8_455 2
O5 Cu2 N5 78.30(10) . .
O5 Cu2 N5 93.43(10) 2 .
N2 Cu2 N5 96.11(10) 7_556 .
N2 Cu2 N5 170.50(10) 8_455 .
N5 Cu2 N5 81.93(14) 2 .
O2 C1 O1 124.6(4) . .
O2 C1 C2 117.3(4) . .
O1 C1 C2 118.1(3) . .
C3 C2 N1 115.2(4) . .
C3 C2 C1 123.9(4) . .
N1 C2 C1 120.8(3) . .
C2 C3 S1 110.4(3) . .
N1 C4 C5 125.1(3) . .
N1 C4 S1 114.0(3) . .
C5 C4 S1 120.9(3) . .
C6 C5 C9 117.3(4) . .
C6 C5 C4 121.1(4) . .
C9 C5 C4 121.6(4) . .
C7 C6 C5 119.9(4) . .
N2 C7 C6 123.2(4) . .
N2 C8 C9 123.5(4) . .
C8 C9 C5 119.0(4) . .
C4 N1 C2 110.9(3) . .
C7 N2 C8 117.2(4) . .
C7 N2 Cu2 119.9(3) . 7_556
C8 N2 Cu2 122.3(3) . 7_556
C1 O1 Cu1 129.1(3) . .
C3 S1 C4 89.4(2) . .
O4 C10 O3 125.8(4) . .
O4 C10 C11 120.2(3) . .
O3 C10 C11 114.0(3) . .
C12 C11 N3 114.7(3) . .
C12 C11 C10 128.6(3) . .
N3 C11 C10 116.7(3) . .
C11 C12 S2 110.7(3) . .
N3 C13 C14 126.1(3) . .
N3 C13 S2 113.4(3) . .
C14 C13 S2 120.6(3) . .
C15 C14 C18 117.7(3) . .
C15 C14 C13 121.9(3) . .
C18 C14 C13 120.4(3) . .
C16 C15 C14 120.0(3) . .
N4 C16 C15 122.8(3) . .
N4 C17 C18 123.0(3) . .
C17 C18 C14 118.9(3) . .
C13 N3 C11 111.1(3) . .
C13 N3 Cu1 138.2(2) . .
C11 N3 Cu1 108.3(2) . .
C16 N4 C17 117.5(3) . .
C16 N4 Cu1 119.3(2) . 6
C17 N4 Cu1 123.2(2) . 6
C10 O3 Cu1 117.2(2) . .
C12 S2 C13 90.15(18) . .
O6 C19 O5 124.4(4) . .
O6 C19 C20 119.9(4) . .
O5 C19 C20 115.7(3) . .
C21 C20 N5 115.1(3) . .
C21 C20 C19 127.3(3) . .
N5 C20 C19 117.6(3) . .
C20 C21 S3 110.2(3) . .
N5 C22 C23 125.7(3) . .
N5 C22 S3 113.0(3) . .
C23 C22 S3 121.2(3) . .
C24 C23 C27 117.8(3) . .
C24 C23 C22 121.6(3) . .
C27 C23 C22 120.6(3) . .
C23 C24 C25 119.1(4) . .
N6 C25 C24 123.5(4) . .
N6 C26 C27 123.7(3) . .
C26 C27 C23 119.0(3) . .
C22 N5 C20 111.5(3) . .
C22 N5 Cu2 141.0(2) . .
C20 N5 Cu2 101.9(2) . .
C25 N6 C26 116.9(3) . .
C25 N6 Cu1 123.2(2) . .
C26 N6 Cu1 119.9(2) . .
C19 O5 Cu2 118.9(2) . .
C21 S3 C22 90.20(19) . .
O19 O18 O19 115.4(11) 2_655 .

loop_
_geom_bond_atom_site_label_1
_geom_bond_atom_site_label_2
_geom_bond_distance
_geom_bond_site_symmetry_2
Cu1 O1 1.964(2) .
Cu1 O3 1.973(2) .
Cu1 N4 2.022(3) 6_556
Cu1 N3 2.065(3) .
Cu1 N6 2.257(3) .
Cu2 O5 1.937(2) .
Cu2 O5 1.937(2) 2
Cu2 N2 2.151(3) 7_556
Cu2 N2 2.151(3) 8_455
Cu2 N5 2.315(3) 2
Cu2 N5 2.315(3) .
C1 O2 1.231(4) .
C1 O1 1.261(4) .
C1 C2 1.502(6) .
C2 C3 1.351(5) .
C2 N1 1.379(5) .
C3 S1 1.697(4) .
C4 N1 1.294(5) .
C4 C5 1.467(5) .
C4 S1 1.738(4) .
C5 C6 1.380(5) .
C5 C9 1.400(5) .
C6 C7 1.378(6) .
C7 N2 1.333(5) .
C8 N2 1.341(5) .
C8 C9 1.376(5) .
N2 Cu2 2.151(3) 7_556
C10 O4 1.229(4) .
C10 O3 1.277(4) .
C10 C11 1.492(5) .
C11 C12 1.352(5) .
C11 N3 1.379(4) .
C12 S2 1.697(4) .
C13 N3 1.321(4) .
C13 C14 1.468(5) .
C13 S2 1.720(4) .
C14 C15 1.377(5) .
C14 C18 1.390(5) .
C15 C16 1.366(5) .
C16 N4 1.331(4) .
C17 N4 1.345(4) .
C17 C18 1.372(5) .
N4 Cu1 2.022(3) 6
C19 O6 1.240(4) .
C19 O5 1.277(4) .
C19 C20 1.505(5) .
C20 C21 1.352(5) .
C20 N5 1.376(4) .
C21 S3 1.702(4) .
C22 N5 1.313(5) .
C22 C23 1.468(5) .
C22 S3 1.728(4) .
C23 C24 1.385(5) .
C23 C27 1.386(5) .
C24 C25 1.387(5) .
C25 N6 1.333(4) .
C26 N6 1.336(4) .
C26 C27 1.385(5) .
O14A O14B 1.56(4) .
O18 O19 1.375(9) 2_655
O18 O19 1.375(9) .

loop_
_geom_torsion_atom_site_label_1
_geom_torsion_atom_site_label_2
_geom_torsion_atom_site_label_3
_geom_torsion_atom_site_label_4
_geom_torsion
_geom_torsion_site_symmetry_1
_geom_torsion_site_symmetry_4
O2 C1 C2 C3 8.6(6) . .
O1 C1 C2 C3 -170.0(4) . .
O2 C1 C2 N1 -173.8(3) . .
O1 C1 C2 N1 7.6(5) . .
N1 C2 C3 S1 -2.1(5) . .
C1 C2 C3 S1 175.6(3) . .
N1 C4 C5 C6 -154.7(4) . .
S1 C4 C5 C6 24.1(5) . .
N1 C4 C5 C9 24.0(6) . .
S1 C4 C5 C9 -157.3(3) . .
C9 C5 C6 C7 -0.6(5) . .
C4 C5 C6 C7 178.1(4) . .
C5 C6 C7 N2 0.0(6) . .
N2 C8 C9 C5 -0.8(6) . .
C6 C5 C9 C8 1.0(5) . .
C4 C5 C9 C8 -177.8(3) . .
C5 C4 N1 C2 177.5(3) . .
S1 C4 N1 C2 -1.3(4) . .
C3 C2 N1 C4 2.2(5) . .
C1 C2 N1 C4 -175.6(3) . .
C6 C7 N2 C8 0.2(6) . .
C6 C7 N2 Cu2 171.3(3) . 7_556
C9 C8 N2 C7 0.2(5) . .
C9 C8 N2 Cu2 -170.7(3) . 7_556
O2 C1 O1 Cu1 -178.6(3) . .
C2 C1 O1 Cu1 -0.1(5) . .
O3 Cu1 O1 C1 -37.5(12) . .
N4 Cu1 O1 C1 -98.9(3) 6_556 .
N3 Cu1 O1 C1 68.0(3) . .
N6 Cu1 O1 C1 166.9(3) . .
C2 C3 S1 C4 1.1(3) . .
N1 C4 S1 C3 0.1(3) . .
C5 C4 S1 C3 -178.8(3) . .
O4 C10 C11 C12 5.5(5) . .
O3 C10 C11 C12 -174.1(3) . .
O4 C10 C11 N3 -174.7(3) . .
O3 C10 C11 N3 5.8(4) . .
N3 C11 C12 S2 0.0(4) . .
C10 C11 C12 S2 179.9(3) . .
N3 C13 C14 C15 36.7(5) . .
S2 C13 C14 C15 -141.3(3) . .
N3 C13 C14 C18 -145.1(3) . .
S2 C13 C14 C18 36.9(4) . .
C18 C14 C15 C16 -0.5(5) . .
C13 C14 C15 C16 177.8(3) . .
C14 C15 C16 N4 0.2(5) . .
N4 C17 C18 C14 -1.0(6) . .
C15 C14 C18 C17 0.9(5) . .
C13 C14 C18 C17 -177.4(3) . .
C14 C13 N3 C11 -178.0(3) . .
S2 C13 N3 C11 0.2(3) . .
C14 C13 N3 Cu1 22.7(5) . .
S2 C13 N3 Cu1 -159.2(2) . .
C12 C11 N3 C13 -0.1(4) . .
C10 C11 N3 C13 180.0(3) . .
C12 C11 N3 Cu1 165.5(2) . .
C10 C11 N3 Cu1 -14.3(3) . .
O1 Cu1 N3 C13 -0.8(3) . .
O3 Cu1 N3 C13 173.4(3) . .
N4 Cu1 N3 C13 126.9(4) 6_556 .
N6 Cu1 N3 C13 -92.3(3) . .
O1 Cu1 N3 C11 -160.50(19) . .
O3 Cu1 N3 C11 13.67(19) . .
N4 Cu1 N3 C11 -32.8(5) 6_556 .
N6 Cu1 N3 C11 107.9(2) . .
C15 C16 N4 C17 -0.3(5) . .
C15 C16 N4 Cu1 177.7(3) . 6
C18 C17 N4 C16 0.7(5) . .
C18 C17 N4 Cu1 -177.2(3) . 6
O4 C10 O3 Cu1 -172.5(3) . .
C11 C10 O3 Cu1 7.1(3) . .
O1 Cu1 O3 C10 94.5(10) . .
N4 Cu1 O3 C10 156.0(2) 6_556 .
N3 Cu1 O3 C10 -11.9(2) . .
N6 Cu1 O3 C10 -110.0(2) . .
C11 C12 S2 C13 0.1(3) . .
N3 C13 S2 C12 -0.1(3) . .
C14 C13 S2 C12 178.1(3) . .
O6 C19 C20 C21 6.0(6) . .
O5 C19 C20 C21 -174.4(4) . .
O6 C19 C20 N5 -173.2(3) . .
O5 C19 C20 N5 6.3(5) . .
N5 C20 C21 S3 -0.4(4) . .
C19 C20 C21 S3 -179.6(3) . .
N5 C22 C23 C24 -164.5(4) . .
S3 C22 C23 C24 18.9(5) . .
N5 C22 C23 C27 16.1(6) . .
S3 C22 C23 C27 -160.5(3) . .
C27 C23 C24 C25 -0.8(5) . .
C22 C23 C24 C25 179.7(3) . .
C23 C24 C25 N6 0.9(6) . .
N6 C26 C27 C23 0.3(5) . .
C24 C23 C27 C26 0.3(5) . .
C22 C23 C27 C26 179.7(3) . .
C23 C22 N5 C20 -176.6(3) . .
S3 C22 N5 C20 0.2(4) . .
C23 C22 N5 Cu2 36.7(6) . .
S3 C22 N5 Cu2 -146.5(2) . .
C21 C20 N5 C22 0.1(4) . .
C19 C20 N5 C22 179.4(3) . .
C21 C20 N5 Cu2 159.4(3) . .
C19 C20 N5 Cu2 -21.3(3) . .
O5 Cu2 N5 C22 171.3(4) . .
O5 Cu2 N5 C22 -1.5(4) 2 .
N2 Cu2 N5 C22 -94.5(4) 7_556 .
N2 Cu2 N5 C22 154.8(6) 8_455 .
N5 Cu2 N5 C22 76.1(4) 2 .
O5 Cu2 N5 C20 22.8(2) . .
O5 Cu2 N5 C20 -150.1(2) 2 .
N2 Cu2 N5 C20 117.0(2) 7_556 .
N2 Cu2 N5 C20 6.3(8) 8_455 .
N5 Cu2 N5 C20 -72.4(2) 2 .
C24 C25 N6 C26 -0.3(6) . .
C24 C25 N6 Cu1 176.7(3) . .
C27 C26 N6 C25 -0.3(5) . .
C27 C26 N6 Cu1 -177.4(3) . .
O1 Cu1 N6 C25 45.0(3) . .
O3 Cu1 N6 C25 -132.5(3) . .
N4 Cu1 N6 C25 -45.1(3) 6_556 .
N3 Cu1 N6 C25 145.4(3) . .
O1 Cu1 N6 C26 -138.1(3) . .
O3 Cu1 N6 C26 44.4(3) . .
N4 Cu1 N6 C26 131.8(3) 6_556 .
N3 Cu1 N6 C26 -37.7(3) . .
O6 C19 O5 Cu2 -162.3(3) . .
C20 C19 O5 Cu2 18.1(4) . .
O5 Cu2 O5 C19 17.8(2) 2 .
N2 Cu2 O5 C19 -118.3(3) 7_556 .
N2 Cu2 O5 C19 154.1(3) 8_455 .
N5 Cu2 O5 C19 57.9(3) 2 .
N5 Cu2 O5 C19 -23.2(2) . .
C20 C21 S3 C22 0.4(3) . .
N5 C22 S3 C21 -0.4(3) . .
C23 C22 S3 C21 176.6(3) . .
